data_7160372
loop_
_publ_author_name
'Patel, Dharmik M.'
'Patel, Raj N.'
'Rathod, Nileshkumar B.'
'Patel, Sachinkumar D.'
'Thakur, Dinesh G.'
'Sonawane, Mahesh A.'
'Ghosh, Subhash Chandra'

_publ_section_title
;
 Palladium(II)/Lewis acid catalyzed oxidative olefination of
 2-benzamidopyridine 1-oxide with acrylates: synthesis of isoindolinones.
;
_journal_issue 11
_journal_name_full 'Organic &amp; biomolecular chemistry'
_journal_page_first 2697
_journal_page_last 2703
_journal_paper_doi 10.1039/d5ob00021a
_journal_volume 23
_journal_year 2025
_chemical_formula_moiety 'C17 H14 Br F N2 O4'
_chemical_formula_sum 'C17 H14 Br F N2 O4'
_chemical_formula_weight 409.21
_space_group_crystal_system triclinic
_space_group_IT_number 2
_space_group_name_Hall '-P 1'
_space_group_name_H-M_alt 'P -1'
_atom_sites_solution_hydrogens geom
_audit_creation_date 2023-08-11
_audit_creation_method
;
Olex2 1.2
(compiled 2018.05.29 svn.r3508 for OlexSys, GUI svn.r5506)
;
_audit_update_record
;
2025-01-30 deposited with the CCDC.	2025-02-10 downloaded from the CCDC.
;
_cell_angle_alpha 84.896(2)
_cell_angle_beta 72.675(2)
_cell_angle_gamma 61.415(2)
_cell_formula_units_Z 2
_cell_length_a 8.9400(5)
_cell_length_b 9.2953(5)
_cell_length_c 11.9582(7)
_cell_measurement_reflns_used 9334
_cell_measurement_temperature 298(2)
_cell_measurement_theta_max 30.506
_cell_measurement_theta_min 2.501
_cell_volume 831.31(8)
_computing_cell_refinement 'SAINT V8.40B (?, 2016)'
_computing_data_reduction 'SAINT V8.40B (?, 2016)'
_computing_molecular_graphics 'Olex2 (Dolomanov et al., 2009)'
_computing_publication_material 'Olex2 (Dolomanov et al., 2009)'
_computing_structure_refinement 'ShelXL (Sheldrick, 2015)'
_computing_structure_solution 'SHELXT 2018/2 (Sheldrick, 2018)'
_diffrn_ambient_temperature 298
_diffrn_measured_fraction_theta_full 0.998
_diffrn_measured_fraction_theta_max 0.995
_diffrn_measurement_device_type 'Bruker D8 QUEST'
_diffrn_radiation_type MoK\a
_diffrn_radiation_wavelength 0.71073
_diffrn_reflns_av_R_equivalents 0.0622
_diffrn_reflns_av_unetI/netI 0.0324
_diffrn_reflns_Laue_measured_fraction_full 0.998
_diffrn_reflns_Laue_measured_fraction_max 0.995
_diffrn_reflns_limit_h_max 12
_diffrn_reflns_limit_h_min -12
_diffrn_reflns_limit_k_max 13
_diffrn_reflns_limit_k_min -13
_diffrn_reflns_limit_l_max 17
_diffrn_reflns_limit_l_min -17
_diffrn_reflns_number 58517
_diffrn_reflns_point_group_measured_fraction_full 0.998
_diffrn_reflns_point_group_measured_fraction_max 0.995
_diffrn_reflns_theta_full 25.242
_diffrn_reflns_theta_max 30.658
_diffrn_reflns_theta_min 2.500
_exptl_absorpt_coefficient_mu 2.508
_exptl_absorpt_correction_T_max 0.7461
_exptl_absorpt_correction_T_min 0.5455
_exptl_absorpt_correction_type multi-scan
_exptl_absorpt_process_details
;
SADABS-2016/2 (Bruker,2016/2) was used for absorption correction.
wR2(int) was 0.1092 before and 0.0648 after correction.
The Ratio of minimum to maximum transmission is 0.7311.
The \l/2 correction factor is Not present.
;
_exptl_crystal_colour yellow
_exptl_crystal_colour_primary yellow
_exptl_crystal_density_diffrn 1.635
_exptl_crystal_description block
_exptl_crystal_F_000 412
_exptl_crystal_size_max 0.28
_exptl_crystal_size_mid 0.25
_exptl_crystal_size_min 0.06
_refine_diff_density_max 0.758
_refine_diff_density_min -0.619
_refine_diff_density_rms 0.059
_refine_ls_extinction_method none
_refine_ls_goodness_of_fit_ref 1.040
_refine_ls_hydrogen_treatment constr
_refine_ls_matrix_type full
_refine_ls_number_parameters 227
_refine_ls_number_reflns 5132
_refine_ls_number_restraints 0
_refine_ls_restrained_S_all 1.040
_refine_ls_R_factor_all 0.0657
_refine_ls_R_factor_gt 0.0414
_refine_ls_shift/su_max 0.001
_refine_ls_shift/su_mean 0.000
_refine_ls_structure_factor_coef Fsqd
_refine_ls_weighting_details 'w=1/[\s^2^(Fo^2^)+(0.0485P)^2^+0.5711P] where P=(Fo^2^+2Fc^2^)/3'
_refine_ls_weighting_scheme calc
_refine_ls_wR_factor_gt 0.1016
_refine_ls_wR_factor_ref 0.1184
_reflns_Friedel_coverage 0.000
_reflns_number_gt 3836
_reflns_number_total 5132
_reflns_threshold_expression 'I > 2\s(I)'
_cod_data_source_file d5ob00021a3.cif
_cod_data_source_block sgdp_373_0m_a
_cod_depositor_comments 'Adding full bibliography for 7160371--7160372.cif.'
_cod_database_code 7160372
_shelx_shelxl_version_number 2018/3
_shelx_space_group_comment
;
The symmetry employed for this shelxl refinement is uniquely defined
by the following loop, which should always be used as a source of
symmetry information in preference to the above space-group names.
They are only intended as comments.
;
_shelx_estimated_absorpt_t_max 0.864
_shelx_estimated_absorpt_t_min 0.540
_olex2_refinement_description
;
1. Fixed Uiso
 At 1.2 times of:
  All C(H) groups, All C(H,H) groups
 At 1.5 times of:
  All C(H,H,H) groups
2.a Ternary CH refined with riding coordinates:
 C5(H5)
2.b Secondary CH2 refined with riding coordinates:
 C6(H6A,H6B), C8(H8A,H8B)
2.c Aromatic/amide H refined with riding coordinates:
 C1(H1), C2(H2), C3(H3), C12(H12), C13(H13), C17(H17)
2.d Idealised Me refined as rotating group:
 C9(H9A,H9B,H9C)
;
_olex2_submission_special_instructions 'No special instructions were received'

loop_
_space_group_symop_operation_xyz
'x, y, z'
'-x, -y, -z'

loop_
_atom_site_label
_atom_site_type_symbol
_atom_site_fract_x
_atom_site_fract_y
_atom_site_fract_z
_atom_site_U_iso_or_equiv
_atom_site_adp_type
_atom_site_occupancy
_atom_site_site_symmetry_order
_atom_site_calc_flag
_atom_site_refinement_flags_posn
_atom_site_refinement_flags_adp
_atom_site_refinement_flags_occupancy
_atom_site_disorder_assembly
_atom_site_disorder_group
Br1 Br 0.40775(4) 0.35585(4) 0.60751(2) 0.06192(12) Uani 1 1 d . . . . .
O3 O 0.4990(2) 0.4033(3) 0.20088(19) 0.0653(6) Uani 1 1 d . . . . .
O1 O 0.5400(2) -0.0346(2) 0.14741(16) 0.0515(4) Uani 1 1 d . . . . .
O4 O -0.0057(2) 0.2400(3) 0.40234(15) 0.0534(4) Uani 1 1 d . . . . .
F1 F 0.86833(19) -0.1825(2) 0.22700(15) 0.0612(4) Uani 1 1 d . . . . .
N1 N 0.3220(2) 0.1846(2) 0.27856(15) 0.0358(4) Uani 1 1 d . . . . .
O2 O 0.2693(3) 0.6521(2) 0.2336(2) 0.0714(7) Uani 1 1 d . . . . .
N3 N 0.0266(2) 0.2563(2) 0.29004(16) 0.0389(4) Uani 1 1 d . . . . .
C1 C -0.0742(3) 0.3148(4) 0.1200(2) 0.0570(7) Uani 1 1 d . . . . .
H1 H -0.165328 0.342741 0.086477 0.068 Uiso 1 1 calc R . . . .
C2 C 0.0900(4) 0.2928(4) 0.0506(2) 0.0596(7) Uani 1 1 d . . . . .
H2 H 0.110999 0.305369 -0.029701 0.071 Uiso 1 1 calc R . . . .
C3 C 0.2224(3) 0.2516(3) 0.1030(2) 0.0497(5) Uani 1 1 d . . . . .
H3 H 0.334197 0.235540 0.057469 0.060 Uiso 1 1 calc R . . . .
C4 C 0.1903(3) 0.2340(3) 0.22214(19) 0.0367(4) Uani 1 1 d . . . . .
C5 C 0.3031(3) 0.2768(3) 0.38071(18) 0.0341(4) Uani 1 1 d . . . . .
H5 H 0.217349 0.264987 0.449168 0.041 Uiso 1 1 calc R . . . .
C6 C 0.2365(3) 0.4590(3) 0.36115(19) 0.0392(4) Uani 1 1 d . . . . .
H6A H 0.118488 0.504878 0.351491 0.047 Uiso 1 1 calc R . . . .
H6B H 0.225250 0.513370 0.431034 0.047 Uiso 1 1 calc R . . . .
C7 C 0.3528(3) 0.4975(3) 0.2569(2) 0.0412(5) Uani 1 1 d . . . . .
C8 C 0.3631(5) 0.7084(5) 0.1326(4) 0.0953(15) Uani 1 1 d . . . . .
H8A H 0.447782 0.729142 0.154110 0.114 Uiso 1 1 calc R . . . .
H8B H 0.428600 0.623588 0.069117 0.114 Uiso 1 1 calc R . . . .
C9 C 0.2405(6) 0.8537(6) 0.0947(4) 0.0894(12) Uani 1 1 d . . . . .
H9A H 0.303931 0.891350 0.030082 0.134 Uiso 1 1 calc GR . . . .
H9B H 0.174103 0.936786 0.158129 0.134 Uiso 1 1 calc GR . . . .
H9C H 0.160168 0.831654 0.070051 0.134 Uiso 1 1 calc GR . . . .
C10 C 0.4874(3) 0.1789(3) 0.39621(18) 0.0350(4) Uani 1 1 d . . . . .
C11 C 0.5536(3) 0.1929(3) 0.4832(2) 0.0407(4) Uani 1 1 d . . . . .
C12 C 0.7279(3) 0.0825(3) 0.4814(2) 0.0479(5) Uani 1 1 d . . . . .
H12 H 0.772799 0.092936 0.539260 0.058 Uiso 1 1 calc R . . . .
C13 C 0.8348(3) -0.0426(3) 0.3943(2) 0.0479(5) Uani 1 1 d . . . . .
H13 H 0.951675 -0.115426 0.392922 0.058 Uiso 1 1 calc R . . . .
C14 C 0.7669(3) -0.0583(3) 0.3099(2) 0.0429(5) Uani 1 1 d . . . . .
C15 C 0.5938(3) 0.0518(3) 0.31030(19) 0.0367(4) Uani 1 1 d . . . . .
C16 C 0.4921(3) 0.0550(3) 0.23198(19) 0.0375(4) Uani 1 1 d . . . . .
C17 C -0.1034(3) 0.2957(3) 0.2378(2) 0.0479(5) Uani 1 1 d . . . . .
H17 H -0.214427 0.309943 0.283465 0.057 Uiso 1 1 calc R . . . .

loop_
_atom_site_aniso_label
_atom_site_aniso_U_11
_atom_site_aniso_U_22
_atom_site_aniso_U_33
_atom_site_aniso_U_23
_atom_site_aniso_U_13
_atom_site_aniso_U_12
Br1 0.0761(2) 0.06356(19) 0.05031(16) -0.00589(12) -0.02260(13) -0.03254(15)
O3 0.0430(9) 0.0560(11) 0.0719(13) 0.0158(10) 0.0024(9) -0.0172(8)
O1 0.0436(9) 0.0536(10) 0.0475(9) -0.0116(8) -0.0119(7) -0.0139(7)
O4 0.0434(9) 0.0796(13) 0.0411(9) 0.0122(8) -0.0105(7) -0.0345(9)
F1 0.0364(7) 0.0606(9) 0.0679(10) -0.0108(8) -0.0123(7) -0.0079(6)
N1 0.0290(8) 0.0410(9) 0.0365(8) -0.0005(7) -0.0095(6) -0.0153(7)
O2 0.0442(10) 0.0483(10) 0.0991(17) 0.0311(11) -0.0080(10) -0.0163(8)
N3 0.0314(8) 0.0441(9) 0.0405(9) 0.0010(7) -0.0110(7) -0.0168(7)
C1 0.0452(13) 0.0625(15) 0.0589(15) -0.0044(12) -0.0272(12) -0.0139(11)
C2 0.0561(15) 0.0712(17) 0.0409(12) 0.0019(12) -0.0208(11) -0.0180(13)
C3 0.0424(12) 0.0609(14) 0.0394(11) 0.0033(10) -0.0107(9) -0.0204(11)
C4 0.0312(9) 0.0400(10) 0.0373(10) 0.0011(8) -0.0102(8) -0.0154(8)
C5 0.0317(9) 0.0387(10) 0.0327(9) 0.0021(7) -0.0076(7) -0.0184(8)
C6 0.0347(10) 0.0381(10) 0.0395(11) 0.0012(8) -0.0085(8) -0.0145(8)
C7 0.0358(10) 0.0415(11) 0.0494(12) 0.0105(9) -0.0168(9) -0.0196(9)
C8 0.0600(18) 0.076(2) 0.127(3) 0.051(2) -0.008(2) -0.0333(17)
C9 0.095(3) 0.104(3) 0.084(3) 0.041(2) -0.031(2) -0.061(2)
C10 0.0344(9) 0.0374(10) 0.0375(10) 0.0077(8) -0.0114(8) -0.0206(8)
C11 0.0470(11) 0.0447(11) 0.0408(11) 0.0088(9) -0.0174(9) -0.0281(10)
C12 0.0495(12) 0.0582(14) 0.0532(13) 0.0178(11) -0.0272(11) -0.0341(11)
C13 0.0357(10) 0.0542(13) 0.0585(14) 0.0163(11) -0.0207(10) -0.0230(10)
C14 0.0329(10) 0.0443(11) 0.0482(12) 0.0057(9) -0.0105(9) -0.0170(9)
C15 0.0324(9) 0.0403(10) 0.0389(10) 0.0061(8) -0.0106(8) -0.0189(8)
C16 0.0316(9) 0.0409(10) 0.0377(10) 0.0014(8) -0.0078(8) -0.0167(8)
C17 0.0315(10) 0.0528(13) 0.0562(14) -0.0048(11) -0.0154(9) -0.0147(9)

loop_
_atom_type_symbol
_atom_type_description
_atom_type_scat_dispersion_real
_atom_type_scat_dispersion_imag
_atom_type_scat_source
C C 0.0033 0.0016 'International Tables Vol C Tables 4.2.6.8 and 6.1.1.4'
H H 0.0000 0.0000 'International Tables Vol C Tables 4.2.6.8 and 6.1.1.4'
Br Br -0.2901 2.4595 'International Tables Vol C Tables 4.2.6.8 and 6.1.1.4'
F F 0.0171 0.0103 'International Tables Vol C Tables 4.2.6.8 and 6.1.1.4'
N N 0.0061 0.0033 'International Tables Vol C Tables 4.2.6.8 and 6.1.1.4'
O O 0.0106 0.0060 'International Tables Vol C Tables 4.2.6.8 and 6.1.1.4'

loop_
_geom_angle_atom_site_label_1
_geom_angle_atom_site_label_2
_geom_angle_atom_site_label_3
_geom_angle
_geom_angle_site_symmetry_1
_geom_angle_site_symmetry_3
_geom_angle_publ_flag
C4 N1 C5 123.80(17) . . ?
C16 N1 C4 121.49(17) . . ?
C16 N1 C5 114.17(16) . . ?
C7 O2 C8 117.4(2) . . ?
O4 N3 C4 121.07(18) . . ?
O4 N3 C17 119.97(19) . . ?
C17 N3 C4 119.0(2) . . ?
C2 C1 H1 119.9 . . ?
C17 C1 H1 119.9 . . ?
C17 C1 C2 120.2(2) . . ?
C1 C2 H2 120.7 . . ?
C1 C2 C3 118.6(2) . . ?
C3 C2 H2 120.7 . . ?
C2 C3 H3 119.7 . . ?
C4 C3 C2 120.5(2) . . ?
C4 C3 H3 119.7 . . ?
N3 C4 N1 116.79(18) . . ?
N3 C4 C3 120.3(2) . . ?
C3 C4 N1 122.77(19) . . ?
N1 C5 H5 108.6 . . ?
N1 C5 C6 112.07(17) . . ?
N1 C5 C10 100.90(16) . . ?
C6 C5 H5 108.6 . . ?
C10 C5 H5 108.6 . . ?
C10 C5 C6 117.65(17) . . ?
C5 C6 H6A 108.5 . . ?
C5 C6 H6B 108.5 . . ?
H6A C6 H6B 107.5 . . ?
C7 C6 C5 115.06(18) . . ?
C7 C6 H6A 108.5 . . ?
C7 C6 H6B 108.5 . . ?
O3 C7 O2 123.4(2) . . ?
O3 C7 C6 126.0(2) . . ?
O2 C7 C6 110.6(2) . . ?
O2 C8 H8A 109.6 . . ?
O2 C8 H8B 109.6 . . ?
H8A C8 H8B 108.1 . . ?
C9 C8 O2 110.3(3) . . ?
C9 C8 H8A 109.6 . . ?
C9 C8 H8B 109.6 . . ?
C8 C9 H9A 109.5 . . ?
C8 C9 H9B 109.5 . . ?
C8 C9 H9C 109.5 . . ?
H9A C9 H9B 109.5 . . ?
H9A C9 H9C 109.5 . . ?
H9B C9 H9C 109.5 . . ?
C11 C10 C5 130.3(2) . . ?
C11 C10 C15 119.52(19) . . ?
C15 C10 C5 110.03(17) . . ?
C10 C11 Br1 120.77(17) . . ?
C10 C11 C12 119.8(2) . . ?
C12 C11 Br1 119.43(18) . . ?
C11 C12 H12 119.7 . . ?
C13 C12 C11 120.6(2) . . ?
C13 C12 H12 119.7 . . ?
C12 C13 H13 120.3 . . ?
C14 C13 C12 119.4(2) . . ?
C14 C13 H13 120.3 . . ?
F1 C14 C13 119.7(2) . . ?
F1 C14 C15 119.7(2) . . ?
C13 C14 C15 120.6(2) . . ?
C10 C15 C14 120.2(2) . . ?
C10 C15 C16 110.01(18) . . ?
C14 C15 C16 129.8(2) . . ?
O1 C16 N1 126.0(2) . . ?
O1 C16 C15 129.2(2) . . ?
N1 C16 C15 104.81(17) . . ?
N3 C17 C1 121.5(2) . . ?
N3 C17 H17 119.3 . . ?
C1 C17 H17 119.3 . . ?

loop_
_geom_bond_atom_site_label_1
_geom_bond_atom_site_label_2
_geom_bond_distance
_geom_bond_site_symmetry_2
_geom_bond_publ_flag
Br1 C11 1.887(2) . ?
O3 C7 1.188(3) . ?
O1 C16 1.204(3) . ?
O4 N3 1.298(3) . ?
F1 C14 1.343(3) . ?
N1 C4 1.398(3) . ?
N1 C5 1.476(3) . ?
N1 C16 1.391(3) . ?
O2 C7 1.314(3) . ?
O2 C8 1.462(4) . ?
N3 C4 1.369(3) . ?
N3 C17 1.363(3) . ?
C1 H1 0.9300 . ?
C1 C2 1.379(4) . ?
C1 C17 1.366(4) . ?
C2 H2 0.9300 . ?
C2 C3 1.380(4) . ?
C3 H3 0.9300 . ?
C3 C4 1.378(3) . ?
C5 H5 0.9800 . ?
C5 C6 1.525(3) . ?
C5 C10 1.515(3) . ?
C6 H6A 0.9700 . ?
C6 H6B 0.9700 . ?
C6 C7 1.506(3) . ?
C8 H8A 0.9700 . ?
C8 H8B 0.9700 . ?
C8 C9 1.416(5) . ?
C9 H9A 0.9600 . ?
C9 H9B 0.9600 . ?
C9 H9C 0.9600 . ?
C10 C11 1.383(3) . ?
C10 C15 1.383(3) . ?
C11 C12 1.391(3) . ?
C12 H12 0.9300 . ?
C12 C13 1.381(4) . ?
C13 H13 0.9300 . ?
C13 C14 1.374(3) . ?
C14 C15 1.387(3) . ?
C15 C16 1.476(3) . ?
C17 H17 0.9300 . ?

loop_
_geom_torsion_atom_site_label_1
_geom_torsion_atom_site_label_2
_geom_torsion_atom_site_label_3
_geom_torsion_atom_site_label_4
_geom_torsion
_geom_torsion_site_symmetry_1
_geom_torsion_site_symmetry_2
_geom_torsion_site_symmetry_3
_geom_torsion_site_symmetry_4
_geom_torsion_publ_flag
Br1 C11 C12 C13 177.05(18) . . . . ?
O4 N3 C4 N1 3.3(3) . . . . ?
O4 N3 C4 C3 179.9(2) . . . . ?
O4 N3 C17 C1 179.6(2) . . . . ?
F1 C14 C15 C10 179.1(2) . . . . ?
F1 C14 C15 C16 1.8(4) . . . . ?
N1 C5 C6 C7 -58.9(2) . . . . ?
N1 C5 C10 C11 -174.0(2) . . . . ?
N1 C5 C10 C15 1.4(2) . . . . ?
C1 C2 C3 C4 -0.4(4) . . . . ?
C2 C1 C17 N3 0.6(4) . . . . ?
C2 C3 C4 N1 176.8(2) . . . . ?
C2 C3 C4 N3 0.4(4) . . . . ?
C4 N1 C5 C6 -48.5(3) . . . . ?
C4 N1 C5 C10 -174.54(18) . . . . ?
C4 N1 C16 O1 -6.4(3) . . . . ?
C4 N1 C16 C15 175.03(18) . . . . ?
C4 N3 C17 C1 -0.6(4) . . . . ?
C5 N1 C4 N3 -56.9(3) . . . . ?
C5 N1 C4 C3 126.6(2) . . . . ?
C5 N1 C16 O1 -178.2(2) . . . . ?
C5 N1 C16 C15 3.2(2) . . . . ?
C5 C6 C7 O3 -11.2(4) . . . . ?
C5 C6 C7 O2 167.8(2) . . . . ?
C5 C10 C11 Br1 -0.9(3) . . . . ?
C5 C10 C11 C12 177.1(2) . . . . ?
C5 C10 C15 C14 -177.50(19) . . . . ?
C5 C10 C15 C16 0.3(2) . . . . ?
C6 C5 C10 C11 63.8(3) . . . . ?
C6 C5 C10 C15 -120.8(2) . . . . ?
C7 O2 C8 C9 159.8(4) . . . . ?
C8 O2 C7 O3 0.4(5) . . . . ?
C8 O2 C7 C6 -178.6(3) . . . . ?
C10 C5 C6 C7 57.4(3) . . . . ?
C10 C11 C12 C13 -1.0(3) . . . . ?
C10 C15 C16 O1 179.4(2) . . . . ?
C10 C15 C16 N1 -2.1(2) . . . . ?
C11 C10 C15 C14 -1.5(3) . . . . ?
C11 C10 C15 C16 176.29(19) . . . . ?
C11 C12 C13 C14 -0.7(4) . . . . ?
C12 C13 C14 F1 -178.0(2) . . . . ?
C12 C13 C14 C15 1.2(4) . . . . ?
C13 C14 C15 C10 -0.1(3) . . . . ?
C13 C14 C15 C16 -177.5(2) . . . . ?
C14 C15 C16 O1 -3.1(4) . . . . ?
C14 C15 C16 N1 175.5(2) . . . . ?
C15 C10 C11 Br1 -175.91(16) . . . . ?
C15 C10 C11 C12 2.1(3) . . . . ?
C16 N1 C4 N3 132.0(2) . . . . ?
C16 N1 C4 C3 -44.5(3) . . . . ?
C16 N1 C5 C6 123.12(19) . . . . ?
C16 N1 C5 C10 -2.9(2) . . . . ?
C17 N3 C4 N1 -176.5(2) . . . . ?
C17 N3 C4 C3 0.1(3) . . . . ?
C17 C1 C2 C3 -0.1(5) . . . . ?
